data_4069608
loop_
_publ_author_name
'Yuki, Masahiro'
'Midorikawa, Tatsuya'
'Miyake, Yoshihiro'
'Nishibayashi, Yoshiaki'

_publ_section_title
;
 Synthesis and Protonolysis of Tungsten&#x2212; and
 Molybdenum&#x2212;Dinitrogen Complexes Bearing Ruthenocenyldiphosphines
;
_journal_issue 16
_journal_name_full Organometallics
_journal_page_first 4741
_journal_paper_doi 10.1021/om900298g
_journal_volume 28
_journal_year 2009
_chemical_formula_moiety 'C40 H46 Mo N4 P4 Ru '
_chemical_formula_sum 'C40 H46 Mo N4 P4 Ru'
_chemical_formula_weight 903.74
_space_group_IT_number 14
_symmetry_cell_setting monoclinic
_symmetry_Int_Tables_number 14
_symmetry_space_group_name_Hall '-P 2yn'
_symmetry_space_group_name_H-M 'P 1 21/n 1'
_cell_angle_alpha 90.0000
_cell_angle_beta 104.0972(13)
_cell_angle_gamma 90.0000
_cell_formula_units_Z 4
_cell_length_a 12.9067(5)
_cell_length_b 22.0993(7)
_cell_length_c 14.0746(6)
_cell_measurement_reflns_used 24253
_cell_measurement_temperature 173.1
_cell_measurement_theta_max 27.4
_cell_measurement_theta_min 3.0
_cell_volume 3893.6(3)
_computing_cell_refinement PROCESS-AUTO
_computing_data_collection PROCESS-AUTO
_computing_data_reduction CrystalStructure
_computing_publication_material 'CrystalStructure 3.8'
_computing_structure_refinement CRYSTALS
_computing_structure_solution SIR97
_diffrn_detector_area_resol_mean 10.00
_diffrn_measured_fraction_theta_full 0.996
_diffrn_measured_fraction_theta_max 0.996
_diffrn_measurement_device_type 'Rigaku RAXIS-RAPID'
_diffrn_measurement_method \w
_diffrn_radiation_type 'Mo K\a'
_diffrn_radiation_wavelength 0.71075
_diffrn_reflns_av_R_equivalents 0.053
_diffrn_reflns_limit_h_max 16
_diffrn_reflns_limit_h_min -15
_diffrn_reflns_limit_k_max 27
_diffrn_reflns_limit_k_min -28
_diffrn_reflns_limit_l_max 18
_diffrn_reflns_limit_l_min -18
_diffrn_reflns_number 37334
_diffrn_reflns_theta_full 27.45
_diffrn_reflns_theta_max 27.45
_exptl_absorpt_coefficient_mu 0.908
_exptl_absorpt_correction_T_max 0.873
_exptl_absorpt_correction_T_min 0.669
_exptl_absorpt_correction_type multi-scan
_exptl_absorpt_process_details
;
    Higashi, T. (1995). Program for Absorption Correction.
    Rigaku Corporation, Tokyo, Japan.
;
_exptl_crystal_colour orange
_exptl_crystal_density_diffrn 1.542
_exptl_crystal_density_method 'not measured'
_exptl_crystal_description platelet
_exptl_crystal_F_000 1840.00
_exptl_crystal_size_max 0.30
_exptl_crystal_size_mid 0.30
_exptl_crystal_size_min 0.15
_refine_diff_density_max 0.97
_refine_diff_density_min -1.09
_refine_ls_extinction_method none
_refine_ls_goodness_of_fit_ref 1.021
_refine_ls_hydrogen_treatment refall
_refine_ls_number_parameters 497
_refine_ls_number_reflns 8861
_refine_ls_R_factor_gt 0.0343
_refine_ls_shift/su_max 0.0000
_refine_ls_structure_factor_coef Fsqd
_refine_ls_weighting_details 'w = 1/[1.0000\s(Fo^2^)]/(4Fo^2^)'
_refine_ls_weighting_scheme calc
_refine_ls_wR_factor_ref 0.0736
_reflns_number_gt 5723
_reflns_number_total 8861
_reflns_threshold_expression F^2^>2.0\s(F^2^)
_cod_data_source_file om900298g_si_001.cif
_cod_data_source_block '_MoRu_compond_7'
_cod_original_cell_volume 3893.6(2)
_cod_original_formula_sum 'C40 H46 Mo N4 P4 Ru '
_cod_database_code 4069608

loop_
_symmetry_equiv_pos_site_id
_symmetry_equiv_pos_as_xyz
1 +X,+Y,+Z
2 1/2-X,1/2+Y,1/2-Z
3 -X,-Y,-Z
4 1/2+X,1/2-Y,1/2+Z

loop_
_atom_site_label
_atom_site_type_symbol
_atom_site_fract_x
_atom_site_fract_y
_atom_site_fract_z
_atom_site_U_iso_or_equiv
_atom_site_adp_type
_atom_site_occupancy
_atom_site_symmetry_multiplicity
_atom_site_calc_flag
_atom_site_refinement_flags
Ru(1) Ru 0.23663(2) 0.407330(10) 0.45449(2) 0.03616(9) Uani 1.00 1 d .
Mo(1) Mo 0.26383(2) 0.208890(10) 0.53495(2) 0.02260(7) Uani 1.00 1 d .
P(1) P 0.40050(7) 0.27189(4) 0.48753(7) 0.0293(2) Uani 1.00 1 d .
P(2) P 0.21335(7) 0.29854(4) 0.62073(7) 0.0269(2) Uani 1.00 1 d .
P(3) P 0.10467(6) 0.15109(3) 0.55338(7) 0.0258(2) Uani 1.00 1 d .
P(4) P 0.34873(7) 0.11779(4) 0.48469(7) 0.0289(2) Uani 1.00 1 d .
N(1) N 0.1796(2) 0.22843(11) 0.3983(2) 0.0288(8) Uani 1.00 1 d .
N(2) N 0.1370(2) 0.23929(12) 0.3203(2) 0.0427(9) Uani 1.00 1 d .
N(3) N 0.3595(2) 0.19028(11) 0.6672(2) 0.0288(8) Uani 1.00 1 d .
N(4) N 0.4150(2) 0.18033(12) 0.7405(2) 0.0429(9) Uani 1.00 1 d .
C(1) C 0.3682(2) 0.34910(14) 0.4392(2) 0.0340(10) Uani 1.00 1 d .
C(2) C 0.4104(2) 0.40557(14) 0.4816(3) 0.0449(12) Uani 1.00 1 d .
C(3) C 0.3691(3) 0.45312(17) 0.4144(3) 0.0575(14) Uani 1.00 1 d .
C(4) C 0.3044(3) 0.42639(17) 0.3306(3) 0.0608(15) Uani 1.00 1 d .
C(5) C 0.3028(3) 0.36301(16) 0.3452(2) 0.0466(12) Uani 1.00 1 d .
C(6) C 0.4564(2) 0.24758(14) 0.3854(2) 0.0409(11) Uani 1.00 1 d .
C(7) C 0.5256(2) 0.28615(15) 0.5794(2) 0.0430(11) Uani 1.00 1 d .
C(8) C 0.1548(2) 0.36530(13) 0.5540(2) 0.0314(10) Uani 1.00 1 d .
C(9) C 0.0853(2) 0.36695(14) 0.4587(2) 0.0385(11) Uani 1.00 1 d .
C(10) C 0.0662(2) 0.42819(16) 0.4280(3) 0.0516(13) Uani 1.00 1 d .
C(11) C 0.1234(2) 0.46519(15) 0.5049(3) 0.0451(12) Uani 1.00 1 d .
C(12) C 0.1778(2) 0.42779(14) 0.5830(2) 0.0370(10) Uani 1.00 1 d .
C(13) C 0.3287(2) 0.33318(13) 0.7065(2) 0.0343(10) Uani 1.00 1 d .
C(14) C 0.1257(2) 0.29248(14) 0.7052(2) 0.0396(11) Uani 1.00 1 d .
C(15) C 0.0508(2) 0.09873(13) 0.4510(2) 0.0360(10) Uani 1.00 1 d .
C(16) C -0.0217(2) 0.19366(12) 0.5451(2) 0.0258(9) Uani 1.00 1 d .
C(17) C -0.0570(2) 0.22967(14) 0.4634(2) 0.0337(10) Uani 1.00 1 d .
C(18) C -0.1505(2) 0.26326(15) 0.4512(2) 0.0425(11) Uani 1.00 1 d .
C(19) C -0.2084(2) 0.26061(15) 0.5198(2) 0.0435(12) Uani 1.00 1 d .
C(20) C -0.1752(2) 0.22544(14) 0.6018(2) 0.0402(11) Uani 1.00 1 d .
C(21) C -0.0813(2) 0.19164(13) 0.6149(2) 0.0309(9) Uani 1.00 1 d .
C(22) C 0.1072(2) 0.10405(13) 0.6623(2) 0.0287(9) Uani 1.00 1 d .
C(23) C 0.1693(2) 0.12215(15) 0.7517(2) 0.0389(11) Uani 1.00 1 d .
C(24) C 0.1728(3) 0.09003(15) 0.8365(3) 0.0487(12) Uani 1.00 1 d .
C(25) C 0.1135(3) 0.03796(17) 0.8323(3) 0.0523(13) Uani 1.00 1 d .
C(26) C 0.0510(3) 0.01923(15) 0.7442(3) 0.0524(13) Uani 1.00 1 d .
C(27) C 0.0468(2) 0.05163(14) 0.6591(3) 0.0420(11) Uani 1.00 1 d .
C(28) C 0.4909(2) 0.10920(14) 0.5499(2) 0.0431(11) Uani 1.00 1 d .
C(29) C 0.3512(2) 0.10623(13) 0.3567(2) 0.0351(10) Uani 1.00 1 d .
C(30) C 0.2569(3) 0.11420(14) 0.2847(2) 0.0449(12) Uani 1.00 1 d .
C(31) C 0.2529(4) 0.10638(16) 0.1864(3) 0.0652(15) Uani 1.00 1 d .
C(32) C 0.3441(4) 0.09065(17) 0.1583(3) 0.0730(17) Uani 1.00 1 d .
C(33) C 0.4374(4) 0.08091(18) 0.2272(3) 0.0662(16) Uani 1.00 1 d .
C(34) C 0.4418(3) 0.08855(14) 0.3257(3) 0.0472(12) Uani 1.00 1 d .
C(35) C 0.3080(2) 0.04079(14) 0.5131(2) 0.0323(10) Uani 1.00 1 d .
C(36) C 0.2754(2) -0.00386(14) 0.4430(2) 0.0385(11) Uani 1.00 1 d .
C(37) C 0.2465(2) -0.06081(16) 0.4679(3) 0.0467(12) Uani 1.00 1 d .
C(38) C 0.2498(2) -0.07464(16) 0.5623(3) 0.0492(13) Uani 1.00 1 d .
C(39) C 0.2813(2) -0.03141(17) 0.6333(3) 0.0539(14) Uani 1.00 1 d .
C(40) C 0.3104(2) 0.02660(15) 0.6095(3) 0.0448(12) Uani 1.00 1 d .
H(1) H 0.4588 0.4100 0.5457 0.056 Uiso 1.00 1 c R
H(2) H 0.3837 0.4959 0.4255 0.076 Uiso 1.00 1 c R
H(3) H 0.2669 0.4479 0.2723 0.079 Uiso 1.00 1 c R
H(4) H 0.2639 0.3336 0.2987 0.060 Uiso 1.00 1 c R
H(5) H 0.3984 0.2385 0.3290 0.052 Uiso 1.00 1 c R
H(6) H 0.5001 0.2118 0.4041 0.052 Uiso 1.00 1 c R
H(7) H 0.4998 0.2799 0.3690 0.052 Uiso 1.00 1 c R
H(8) H 0.5092 0.3048 0.6363 0.052 Uiso 1.00 1 c R
H(9) H 0.5712 0.3129 0.5529 0.052 Uiso 1.00 1 c R
H(10) H 0.5621 0.2480 0.5981 0.052 Uiso 1.00 1 c R
H(11) H 0.0540 0.3319 0.4209 0.046 Uiso 1.00 1 c R
H(12) H 0.0240 0.4423 0.3652 0.060 Uiso 1.00 1 c R
H(13) H 0.1230 0.5091 0.5049 0.057 Uiso 1.00 1 c R
H(14) H 0.2246 0.4414 0.6440 0.047 Uiso 1.00 1 c R
H(15) H 0.3656 0.3601 0.6713 0.041 Uiso 1.00 1 c R
H(16) H 0.3775 0.3020 0.7390 0.041 Uiso 1.00 1 c R
H(17) H 0.3029 0.3561 0.7548 0.041 Uiso 1.00 1 c R
H(18) H 0.1104 0.3325 0.7264 0.050 Uiso 1.00 1 c R
H(19) H 0.1604 0.2685 0.7617 0.050 Uiso 1.00 1 c R
H(20) H 0.0595 0.2730 0.6716 0.050 Uiso 1.00 1 c R
H(21) H -0.0210 0.0867 0.4526 0.043 Uiso 1.00 1 c R
H(22) H 0.0962 0.0632 0.4579 0.043 Uiso 1.00 1 c R
H(23) H 0.0493 0.1185 0.3892 0.043 Uiso 1.00 1 c R
H(24) H -0.0165 0.2310 0.4138 0.041 Uiso 1.00 1 c R
H(25) H -0.1750 0.2885 0.3937 0.051 Uiso 1.00 1 c R
H(26) H -0.2738 0.2839 0.5114 0.052 Uiso 1.00 1 c R
H(27) H -0.2169 0.2240 0.6505 0.050 Uiso 1.00 1 c R
H(28) H -0.0582 0.1665 0.6727 0.038 Uiso 1.00 1 c R
H(29) H 0.2117 0.1587 0.7543 0.047 Uiso 1.00 1 c R
H(30) H 0.2174 0.1040 0.8984 0.058 Uiso 1.00 1 c R
H(31) H 0.1161 0.0147 0.8913 0.064 Uiso 1.00 1 c R
H(32) H 0.0084 -0.0172 0.7412 0.064 Uiso 1.00 1 c R
H(33) H 0.0010 0.0382 0.5975 0.050 Uiso 1.00 1 c R
H(34) H 0.5338 0.1364 0.5212 0.051 Uiso 1.00 1 c R
H(35) H 0.5135 0.0678 0.5441 0.051 Uiso 1.00 1 c R
H(36) H 0.4998 0.1192 0.6186 0.051 Uiso 1.00 1 c R
H(37) H 0.1928 0.1261 0.3044 0.054 Uiso 1.00 1 c R
H(38) H 0.1853 0.1116 0.1386 0.076 Uiso 1.00 1 c R
H(39) H 0.3409 0.0866 0.0891 0.091 Uiso 1.00 1 c R
H(40) H 0.5003 0.0685 0.2061 0.087 Uiso 1.00 1 c R
H(41) H 0.5089 0.0821 0.3736 0.059 Uiso 1.00 1 c R
H(42) H 0.2742 0.0054 0.3753 0.046 Uiso 1.00 1 c R
H(43) H 0.2241 -0.0914 0.4178 0.057 Uiso 1.00 1 c R
H(44) H 0.2282 -0.1144 0.5796 0.061 Uiso 1.00 1 c R
H(45) H 0.2847 -0.0416 0.7011 0.068 Uiso 1.00 1 c R
H(46) H 0.3313 0.0572 0.6600 0.054 Uiso 1.00 1 c R

loop_
_atom_site_aniso_label
_atom_site_aniso_U_11
_atom_site_aniso_U_22
_atom_site_aniso_U_33
_atom_site_aniso_U_12
_atom_site_aniso_U_13
_atom_site_aniso_U_23
Ru(1) 0.04550(19) 0.03088(16) 0.0350(2) 0.00380(14) 0.01533(16) 0.00312(13)
Mo(1) 0.01805(14) 0.02705(14) 0.02213(17) 0.00115(12) 0.00380(12) -0.00155(12)
P(1) 0.0261(4) 0.0341(4) 0.0293(5) -0.0015(3) 0.0100(4) -0.0018(4)
P(2) 0.0270(4) 0.0288(4) 0.0263(5) -0.0013(3) 0.0089(4) -0.0034(3)
P(3) 0.0212(4) 0.0273(4) 0.0284(5) 0.0004(3) 0.0052(4) -0.0031(3)
P(4) 0.0242(4) 0.0320(4) 0.0309(5) 0.0045(3) 0.0076(4) -0.0013(4)
N(1) 0.0253(15) 0.0323(14) 0.0289(18) 0.0008(12) 0.0069(14) -0.0037(13)
N(2) 0.047(2) 0.0499(18) 0.027(2) 0.0116(15) 0.0014(16) -0.0045(15)
N(3) 0.0247(15) 0.0372(15) 0.0250(17) 0.0004(12) 0.0069(13) -0.0027(13)
N(4) 0.0389(18) 0.0544(18) 0.031(2) 0.0045(15) -0.0004(15) -0.0011(15)
C(1) 0.043(2) 0.0358(18) 0.032(2) 0.0027(16) 0.0266(18) -0.0007(16)
C(2) 0.042(2) 0.040(2) 0.059(3) -0.0056(17) 0.024(2) -0.002(2)
C(3) 0.079(3) 0.037(2) 0.073(3) -0.000(2) 0.051(2) 0.005(2)
C(4) 0.100(3) 0.053(2) 0.045(2) 0.018(2) 0.049(2) 0.020(2)
C(5) 0.072(2) 0.044(2) 0.034(2) 0.0094(19) 0.033(2) 0.0010(18)
C(6) 0.045(2) 0.0383(19) 0.046(2) -0.0014(16) 0.024(2) -0.0038(18)
C(7) 0.0243(19) 0.057(2) 0.049(2) -0.0048(16) 0.0107(18) -0.0087(19)
C(8) 0.0308(19) 0.0287(17) 0.036(2) -0.0003(14) 0.0116(17) -0.0018(15)
C(9) 0.037(2) 0.0358(19) 0.043(2) 0.0057(16) 0.0084(19) -0.0004(17)
C(10) 0.047(2) 0.054(2) 0.048(2) 0.0212(19) 0.002(2) 0.010(2)
C(11) 0.058(2) 0.0331(19) 0.051(2) 0.0136(18) 0.027(2) 0.0067(19)
C(12) 0.050(2) 0.0384(19) 0.028(2) 0.0014(17) 0.0214(19) -0.0086(16)
C(13) 0.037(2) 0.0387(19) 0.028(2) -0.0027(15) 0.0086(16) -0.0077(15)
C(14) 0.048(2) 0.0388(19) 0.039(2) -0.0052(17) 0.0224(19) -0.0076(17)
C(15) 0.0268(19) 0.0388(19) 0.042(2) -0.0029(15) 0.0074(17) -0.0109(17)
C(16) 0.0182(17) 0.0258(16) 0.031(2) -0.0023(12) 0.0021(15) -0.0056(14)
C(17) 0.0248(18) 0.0437(19) 0.033(2) 0.0053(15) 0.0082(16) 0.0017(16)
C(18) 0.038(2) 0.059(2) 0.032(2) 0.0167(18) 0.0106(19) 0.0136(18)
C(19) 0.027(2) 0.048(2) 0.056(2) 0.0144(16) 0.010(2) 0.005(2)
C(20) 0.034(2) 0.045(2) 0.047(2) 0.0046(16) 0.0205(19) -0.0016(18)
C(21) 0.0330(19) 0.0347(18) 0.029(2) 0.0010(14) 0.0144(17) 0.0021(15)
C(22) 0.0230(17) 0.0277(17) 0.036(2) 0.0042(14) 0.0082(16) 0.0066(15)
C(23) 0.040(2) 0.040(2) 0.038(2) -0.0046(17) 0.0098(19) 0.0050(18)
C(24) 0.057(2) 0.052(2) 0.037(2) -0.001(2) 0.011(2) 0.0093(19)
C(25) 0.056(2) 0.051(2) 0.055(3) 0.011(2) 0.022(2) 0.022(2)
C(26) 0.052(2) 0.038(2) 0.069(3) -0.0073(18) 0.019(2) 0.011(2)
C(27) 0.042(2) 0.0340(19) 0.049(2) -0.0040(16) 0.010(2) 0.0033(18)
C(28) 0.0258(19) 0.045(2) 0.057(2) 0.0089(16) 0.0061(18) -0.0007(19)
C(29) 0.045(2) 0.0273(17) 0.036(2) 0.0021(16) 0.0151(19) -0.0071(16)
C(30) 0.061(2) 0.040(2) 0.034(2) 0.0173(18) 0.011(2) -0.0061(18)
C(31) 0.106(4) 0.047(2) 0.036(2) 0.029(2) 0.004(2) -0.009(2)
C(32) 0.138(4) 0.045(2) 0.043(3) 0.014(2) 0.037(3) -0.009(2)
C(33) 0.089(3) 0.061(2) 0.067(3) -0.009(2) 0.055(3) -0.023(2)
C(34) 0.044(2) 0.046(2) 0.058(3) -0.0082(18) 0.024(2) -0.016(2)
C(35) 0.0228(18) 0.0345(18) 0.041(2) 0.0118(14) 0.0099(17) 0.0047(17)
C(36) 0.035(2) 0.0314(18) 0.048(2) -0.0012(15) 0.0092(18) 0.0057(18)
C(37) 0.038(2) 0.044(2) 0.060(3) -0.0004(18) 0.014(2) -0.001(2)
C(38) 0.037(2) 0.038(2) 0.077(3) 0.0049(17) 0.022(2) 0.010(2)
C(39) 0.055(2) 0.056(2) 0.058(3) 0.014(2) 0.028(2) 0.023(2)
C(40) 0.047(2) 0.043(2) 0.047(2) 0.0134(18) 0.015(2) 0.0037(19)

loop_
_atom_type_symbol
_atom_type_description
_atom_type_scat_dispersion_real
_atom_type_scat_dispersion_imag
_atom_type_scat_source
C C 0.003 0.002
;
International Tables for Crystallography
(1992, Vol. C, Tables 4.2.6.8 and 6.1.1.4)
;
H H 0.000 0.000
;
International Tables for Crystallography
(1992, Vol. C, Table 6.1.1.4)
;
N N 0.006 0.003
;
International Tables for Crystallography
(1992, Vol. C, Tables 4.2.6.8 and 6.1.1.4)
;
Ru Ru -1.259 0.836
;
International Tables for Crystallography
(1992, Vol. C, Tables 4.2.6.8 and 6.1.1.4)
;
Mo Mo -1.683 0.686
;
International Tables for Crystallography
(1992, Vol. C, Tables 4.2.6.8 and 6.1.1.4)
;
P P 0.102 0.094
;
International Tables for Crystallography
(1992, Vol. C, Tables 4.2.6.8 and 6.1.1.4)
;

loop_
_geom_angle_atom_site_label_1
_geom_angle_atom_site_label_2
_geom_angle_atom_site_label_3
_geom_angle
_geom_angle_publ_flag
C(1) Ru(1) C(2) 38.31(11) yes
C(1) Ru(1) C(3) 64.49(13) yes
C(1) Ru(1) C(4) 63.92(14) yes
C(1) Ru(1) C(5) 38.10(12) yes
C(1) Ru(1) C(8) 109.00(12) yes
C(1) Ru(1) C(9) 119.30(12) yes
C(1) Ru(1) C(10) 151.78(12) yes
C(1) Ru(1) C(11) 167.02(13) yes
C(1) Ru(1) C(12) 129.99(12) yes
C(2) Ru(1) C(3) 38.23(14) yes
C(2) Ru(1) C(4) 63.00(15) yes
C(2) Ru(1) C(5) 63.24(14) yes
C(2) Ru(1) C(8) 121.57(13) yes
C(2) Ru(1) C(9) 152.29(12) yes
C(2) Ru(1) C(10) 168.86(12) yes
C(2) Ru(1) C(11) 133.93(13) yes
C(2) Ru(1) C(12) 114.27(14) yes
C(3) Ru(1) C(4) 37.51(15) yes
C(3) Ru(1) C(5) 63.62(15) yes
C(3) Ru(1) C(8) 155.19(13) yes
C(3) Ru(1) C(9) 166.27(14) yes
C(3) Ru(1) C(10) 132.71(14) yes
C(3) Ru(1) C(11) 116.22(14) yes
C(3) Ru(1) C(12) 125.10(14) yes
C(4) Ru(1) C(5) 38.09(14) yes
C(4) Ru(1) C(8) 163.70(13) yes
C(4) Ru(1) C(9) 130.15(14) yes
C(4) Ru(1) C(10) 113.98(15) yes
C(4) Ru(1) C(11) 125.35(14) yes
C(4) Ru(1) C(12) 156.60(13) yes
C(5) Ru(1) C(8) 127.30(12) yes
C(5) Ru(1) C(9) 110.35(13) yes
C(5) Ru(1) C(10) 121.84(14) yes
C(5) Ru(1) C(11) 154.83(13) yes
C(5) Ru(1) C(12) 164.39(12) yes
C(8) Ru(1) C(9) 38.42(12) yes
C(8) Ru(1) C(10) 64.61(13) yes
C(8) Ru(1) C(11) 64.51(13) yes
C(8) Ru(1) C(12) 39.11(11) yes
C(9) Ru(1) C(10) 38.21(12) yes
C(9) Ru(1) C(11) 63.42(12) yes
C(9) Ru(1) C(12) 64.02(13) yes
C(10) Ru(1) C(11) 37.69(13) yes
C(10) Ru(1) C(12) 63.76(14) yes
C(11) Ru(1) C(12) 37.94(13) yes
P(1) Mo(1) P(2) 88.33(3) yes
P(1) Mo(1) P(3) 169.48(2) yes
P(1) Mo(1) P(4) 89.21(3) yes
P(1) Mo(1) N(1) 82.86(8) yes
P(1) Mo(1) N(3) 92.72(8) yes
P(2) Mo(1) P(3) 92.17(3) yes
P(2) Mo(1) P(4) 166.51(2) yes
P(2) Mo(1) N(1) 98.54(7) yes
P(2) Mo(1) N(3) 83.57(7) yes
P(3) Mo(1) P(4) 92.66(2) yes
P(3) Mo(1) N(1) 86.68(8) yes
P(3) Mo(1) N(3) 97.77(8) yes
P(4) Mo(1) N(1) 94.31(7) yes
P(4) Mo(1) N(3) 83.30(7) yes
N(1) Mo(1) N(3) 175.02(11) yes
Mo(1) P(1) C(1) 120.65(12) yes
Mo(1) P(1) C(6) 119.33(10) yes
Mo(1) P(1) C(7) 118.16(12) yes
C(1) P(1) C(6) 94.50(16) yes
C(1) P(1) C(7) 100.47(14) yes
C(6) P(1) C(7) 98.96(15) yes
Mo(1) P(2) C(8) 121.49(12) yes
Mo(1) P(2) C(13) 112.58(10) yes
Mo(1) P(2) C(14) 122.14(10) yes
C(8) P(2) C(13) 99.77(13) yes
C(8) P(2) C(14) 98.62(16) yes
C(13) P(2) C(14) 97.69(15) yes
Mo(1) P(3) C(15) 113.85(11) yes
Mo(1) P(3) C(16) 117.88(9) yes
Mo(1) P(3) C(22) 121.89(9) yes
C(15) P(3) C(16) 96.32(13) yes
C(15) P(3) C(22) 102.83(14) yes
C(16) P(3) C(22) 100.03(15) yes
Mo(1) P(4) C(28) 113.32(11) yes
Mo(1) P(4) C(29) 120.69(10) yes
Mo(1) P(4) C(35) 121.08(12) yes
C(28) P(4) C(29) 102.81(17) yes
C(28) P(4) C(35) 95.61(13) yes
C(29) P(4) C(35) 99.11(15) yes
Mo(1) N(1) N(2) 176.6(2) yes
Mo(1) N(3) N(4) 178.4(2) yes
Ru(1) C(1) P(1) 128.3(2) yes
Ru(1) C(1) C(2) 70.8(2) yes
Ru(1) C(1) C(5) 70.4(2) yes
P(1) C(1) C(2) 128.6(2) yes
P(1) C(1) C(5) 125.0(2) yes
C(2) C(1) C(5) 106.2(2) yes
Ru(1) C(2) C(1) 70.88(19) yes
Ru(1) C(2) C(3) 70.7(2) yes
C(1) C(2) C(3) 108.9(3) yes
Ru(1) C(3) C(2) 71.1(2) yes
Ru(1) C(3) C(4) 71.2(2) yes
C(2) C(3) C(4) 107.3(3) yes
Ru(1) C(4) C(3) 71.3(2) yes
Ru(1) C(4) C(5) 70.7(2) yes
C(3) C(4) C(5) 108.8(3) yes
Ru(1) C(5) C(1) 71.5(2) yes
Ru(1) C(5) C(4) 71.2(2) yes
C(1) C(5) C(4) 108.8(3) yes
Ru(1) C(8) P(2) 118.57(18) yes
Ru(1) C(8) C(9) 70.9(2) yes
Ru(1) C(8) C(12) 70.9(2) yes
P(2) C(8) C(9) 126.7(2) yes
P(2) C(8) C(12) 126.8(2) yes
C(9) C(8) C(12) 106.3(2) yes
Ru(1) C(9) C(8) 70.70(19) yes
Ru(1) C(9) C(10) 71.9(2) yes
C(8) C(9) C(10) 109.5(2) yes
Ru(1) C(10) C(9) 69.87(19) yes
Ru(1) C(10) C(11) 71.1(2) yes
C(9) C(10) C(11) 107.3(3) yes
Ru(1) C(11) C(10) 71.2(2) yes
Ru(1) C(11) C(12) 70.5(2) yes
C(10) C(11) C(12) 108.9(2) yes
Ru(1) C(12) C(8) 70.0(2) yes
Ru(1) C(12) C(11) 71.6(2) yes
C(8) C(12) C(11) 108.0(2) yes
P(3) C(16) C(17) 116.7(2) yes
P(3) C(16) C(21) 124.6(2) yes
C(17) C(16) C(21) 118.7(2) yes
C(16) C(17) C(18) 120.7(3) yes
C(17) C(18) C(19) 120.0(3) yes
C(18) C(19) C(20) 120.6(3) yes
C(19) C(20) C(21) 119.9(3) yes
C(16) C(21) C(20) 120.1(3) yes
P(3) C(22) C(23) 118.9(2) yes
P(3) C(22) C(27) 123.1(2) yes
C(23) C(22) C(27) 118.0(3) yes
C(22) C(23) C(24) 122.0(3) yes
C(23) C(24) C(25) 119.5(3) yes
C(24) C(25) C(26) 119.4(3) yes
C(25) C(26) C(27) 121.2(3) yes
C(22) C(27) C(26) 119.9(3) yes
P(4) C(29) C(30) 118.5(3) yes
P(4) C(29) C(34) 124.2(2) yes
C(30) C(29) C(34) 117.2(3) yes
C(29) C(30) C(31) 121.7(4) yes
C(30) C(31) C(32) 119.6(3) yes
C(31) C(32) C(33) 120.3(4) yes
C(32) C(33) C(34) 120.4(4) yes
C(29) C(34) C(33) 120.8(3) yes
P(4) C(35) C(36) 123.5(2) yes
P(4) C(35) C(40) 118.6(2) yes
C(36) C(35) C(40) 117.8(3) yes
C(35) C(36) C(37) 121.4(3) yes
C(36) C(37) C(38) 120.6(3) yes
C(37) C(38) C(39) 119.4(3) yes
C(38) C(39) C(40) 120.9(4) yes
C(35) C(40) C(39) 119.9(3) yes
Ru(1) C(2) H(1) 124.2 no
C(1) C(2) H(1) 124.6 no
C(3) C(2) H(1) 126.5 no
Ru(1) C(3) H(2) 123.1 no
C(2) C(3) H(2) 125.8 no
C(4) C(3) H(2) 126.9 no
Ru(1) C(4) H(3) 123.9 no
C(3) C(4) H(3) 125.4 no
C(5) C(4) H(3) 125.8 no
Ru(1) C(5) H(4) 123.5 no
C(1) C(5) H(4) 125.2 no
C(4) C(5) H(4) 126.0 no
P(1) C(6) H(5) 109.2 no
P(1) C(6) H(6) 109.9 no
P(1) C(6) H(7) 109.3 no
H(5) C(6) H(6) 109.5 no
H(5) C(6) H(7) 109.5 no
H(6) C(6) H(7) 109.5 no
P(1) C(7) H(8) 108.9 no
P(1) C(7) H(9) 110.3 no
P(1) C(7) H(10) 109.2 no
H(8) C(7) H(9) 109.5 no
H(8) C(7) H(10) 109.5 no
H(9) C(7) H(10) 109.5 no
Ru(1) C(9) H(11) 125.0 no
C(8) C(9) H(11) 125.4 no
C(10) C(9) H(11) 125.1 no
Ru(1) C(10) H(12) 122.8 no
C(9) C(10) H(12) 126.9 no
C(11) C(10) H(12) 125.8 no
Ru(1) C(11) H(13) 126.1 no
C(10) C(11) H(13) 125.3 no
C(12) C(11) H(13) 125.8 no
Ru(1) C(12) H(14) 122.2 no
C(8) C(12) H(14) 125.8 no
C(11) C(12) H(14) 126.2 no
P(2) C(13) H(15) 109.9 no
P(2) C(13) H(16) 110.1 no
P(2) C(13) H(17) 108.4 no
H(15) C(13) H(16) 109.5 no
H(15) C(13) H(17) 109.5 no
H(16) C(13) H(17) 109.5 no
P(2) C(14) H(18) 109.7 no
P(2) C(14) H(19) 109.7 no
P(2) C(14) H(20) 109.1 no
H(18) C(14) H(19) 109.5 no
H(18) C(14) H(20) 109.5 no
H(19) C(14) H(20) 109.5 no
P(3) C(15) H(21) 109.5 no
P(3) C(15) H(22) 109.0 no
P(3) C(15) H(23) 109.9 no
H(21) C(15) H(22) 109.5 no
H(21) C(15) H(23) 109.5 no
H(22) C(15) H(23) 109.5 no
C(16) C(17) H(24) 119.4 no
C(18) C(17) H(24) 119.9 no
C(17) C(18) H(25) 120.4 no
C(19) C(18) H(25) 119.6 no
C(18) C(19) H(26) 120.2 no
C(20) C(19) H(26) 119.2 no
C(19) C(20) H(27) 120.0 no
C(21) C(20) H(27) 120.1 no
C(16) C(21) H(28) 120.2 no
C(20) C(21) H(28) 119.8 no
C(22) C(23) H(29) 118.3 no
C(24) C(23) H(29) 119.7 no
C(23) C(24) H(30) 120.1 no
C(25) C(24) H(30) 120.4 no
C(24) C(25) H(31) 120.3 no
C(26) C(25) H(31) 120.3 no
C(25) C(26) H(32) 119.5 no
C(27) C(26) H(32) 119.3 no
C(22) C(27) H(33) 119.9 no
C(26) C(27) H(33) 120.1 no
P(4) C(28) H(34) 109.2 no
P(4) C(28) H(35) 109.7 no
P(4) C(28) H(36) 109.5 no
H(34) C(28) H(35) 109.5 no
H(34) C(28) H(36) 109.5 no
H(35) C(28) H(36) 109.5 no
C(29) C(30) H(37) 118.7 no
C(31) C(30) H(37) 119.6 no
C(30) C(31) H(38) 119.1 no
C(32) C(31) H(38) 121.4 no
C(31) C(32) H(39) 118.9 no
C(33) C(32) H(39) 120.8 no
C(32) C(33) H(40) 119.0 no
C(34) C(33) H(40) 120.6 no
C(29) C(34) H(41) 119.9 no
C(33) C(34) H(41) 119.3 no
C(35) C(36) H(42) 118.6 no
C(37) C(36) H(42) 120.0 no
C(36) C(37) H(43) 120.1 no
C(38) C(37) H(43) 119.3 no
C(37) C(38) H(44) 120.5 no
C(39) C(38) H(44) 120.0 no
C(38) C(39) H(45) 119.3 no
C(40) C(39) H(45) 119.8 no
C(35) C(40) H(46) 119.7 no
C(39) C(40) H(46) 120.4 no

loop_
_geom_bond_atom_site_label_1
_geom_bond_atom_site_label_2
_geom_bond_distance
_geom_bond_publ_flag
Ru(1) C(1) 2.183(3) yes
Ru(1) C(2) 2.182(3) yes
Ru(1) C(3) 2.176(4) yes
Ru(1) C(4) 2.174(4) yes
Ru(1) C(5) 2.167(4) yes
Ru(1) C(8) 2.159(3) yes
Ru(1) C(9) 2.161(3) yes
Ru(1) C(10) 2.188(3) yes
Ru(1) C(11) 2.186(3) yes
Ru(1) C(12) 2.172(3) yes
Mo(1) P(1) 2.4635(10) yes
Mo(1) P(2) 2.4881(9) yes
Mo(1) P(3) 2.4856(8) yes
Mo(1) P(4) 2.4763(9) yes
Mo(1) N(1) 2.012(2) yes
Mo(1) N(3) 2.009(2) yes
P(1) C(1) 1.846(3) yes
P(1) C(6) 1.838(3) yes
P(1) C(7) 1.833(3) yes
P(2) C(8) 1.812(3) yes
P(2) C(13) 1.839(2) yes
P(2) C(14) 1.835(4) yes
P(3) C(15) 1.846(3) yes
P(3) C(16) 1.862(3) yes
P(3) C(22) 1.846(3) yes
P(4) C(28) 1.850(3) yes
P(4) C(29) 1.828(4) yes
P(4) C(35) 1.853(3) yes
N(1) N(2) 1.128(3) yes
N(3) N(4) 1.126(3) yes
C(1) C(2) 1.432(4) yes
C(1) C(5) 1.420(4) yes
C(2) C(3) 1.427(5) yes
C(3) C(4) 1.399(5) yes
C(4) C(5) 1.416(5) yes
C(8) C(9) 1.422(4) yes
C(8) C(12) 1.450(4) yes
C(9) C(10) 1.424(4) yes
C(10) C(11) 1.413(5) yes
C(11) C(12) 1.417(4) yes
C(16) C(17) 1.381(4) yes
C(16) C(21) 1.387(5) yes
C(17) C(18) 1.391(4) yes
C(18) C(19) 1.359(5) yes
C(19) C(20) 1.370(5) yes
C(20) C(21) 1.397(4) yes
C(22) C(23) 1.376(4) yes
C(22) C(27) 1.391(4) yes
C(23) C(24) 1.380(5) yes
C(24) C(25) 1.376(5) yes
C(25) C(26) 1.369(5) yes
C(26) C(27) 1.385(5) yes
C(29) C(30) 1.393(4) yes
C(29) C(34) 1.399(5) yes
C(30) C(31) 1.383(6) yes
C(31) C(32) 1.373(8) yes
C(32) C(33) 1.367(6) yes
C(33) C(34) 1.384(6) yes
C(35) C(36) 1.387(4) yes
C(35) C(40) 1.386(5) yes
C(36) C(37) 1.382(4) yes
C(37) C(38) 1.353(6) yes
C(38) C(39) 1.371(5) yes
C(39) C(40) 1.399(5) yes
C(2) H(1) 0.970 no
C(3) H(2) 0.970 no
C(4) H(3) 0.970 no
C(5) H(4) 0.970 no
C(6) H(5) 0.970 no
C(6) H(6) 0.970 no
C(6) H(7) 0.970 no
C(7) H(8) 0.970 no
C(7) H(9) 0.970 no
C(7) H(10) 0.970 no
C(9) H(11) 0.970 no
C(10) H(12) 0.970 no
C(11) H(13) 0.970 no
C(12) H(14) 0.970 no
C(13) H(15) 0.970 no
C(13) H(16) 0.970 no
C(13) H(17) 0.970 no
C(14) H(18) 0.970 no
C(14) H(19) 0.970 no
C(14) H(20) 0.970 no
C(15) H(21) 0.970 no
C(15) H(22) 0.970 no
C(15) H(23) 0.970 no
C(17) H(24) 0.970 no
C(18) H(25) 0.970 no
C(19) H(26) 0.970 no
C(20) H(27) 0.970 no
C(21) H(28) 0.970 no
C(23) H(29) 0.970 no
C(24) H(30) 0.970 no
C(25) H(31) 0.970 no
C(26) H(32) 0.970 no
C(27) H(33) 0.970 no
C(28) H(34) 0.970 no
C(28) H(35) 0.970 no
C(28) H(36) 0.970 no
C(30) H(37) 0.970 no
C(31) H(38) 0.970 no
C(32) H(39) 0.970 no
C(33) H(40) 0.970 no
C(34) H(41) 0.970 no
C(36) H(42) 0.970 no
C(37) H(43) 0.970 no
C(38) H(44) 0.970 no
C(39) H(45) 0.970 no
C(40) H(46) 0.970 no

loop_
_geom_contact_atom_site_label_1
_geom_contact_atom_site_label_2
_geom_contact_distance
_geom_contact_site_symmetry_2
N(2) N(4) 3.325(3) 4_454
N(2) C(7) 3.392(4) 4_454
N(4) N(2) 3.325(3) 4_555
N(4) C(9) 3.473(4) 4_555
N(4) C(18) 3.505(5) 4_555
C(7) N(2) 3.392(4) 4_555
C(9) N(4) 3.473(4) 4_454
C(11) C(11) 3.509(5) 3_566
C(18) N(4) 3.505(5) 4_454
Ru(1) H(31) 3.456 2_556
N(2) H(8) 2.880 4_454
N(2) H(10) 3.052 4_454
N(2) H(16) 3.390 4_454
N(2) H(27) 3.482 4_554
N(3) H(25) 3.358 4_555
N(4) H(11) 2.743 4_555
N(4) H(12) 3.347 4_555
N(4) H(24) 3.085 4_555
N(4) H(25) 2.774 4_555
C(2) H(2) 3.437 3_666
C(2) H(31) 3.071 2_556
C(3) H(31) 3.019 2_556
C(3) H(31) 3.358 4_554
C(4) H(42) 3.323 2_555
C(4) H(43) 3.448 2_555
C(5) H(27) 3.306 4_554
C(5) H(28) 3.415 4_554
C(6) H(19) 3.510 4_554
C(6) H(26) 3.593 1_655
C(6) H(27) 3.567 4_554
C(6) H(28) 3.511 4_554
C(7) H(26) 2.971 1_655
C(7) H(27) 3.510 1_655
C(7) H(38) 3.036 4_555
C(8) H(40) 3.574 4_455
C(10) H(13) 3.147 3_566
C(11) H(12) 3.582 3_566
C(11) H(13) 3.200 3_566
C(11) H(31) 3.500 2_556
C(11) H(39) 3.075 2_555
C(12) H(31) 3.229 2_556
C(12) H(40) 3.193 4_455
C(12) H(45) 3.036 2_556
C(13) H(23) 3.506 4_555
C(13) H(24) 3.417 4_555
C(13) H(44) 3.468 2_556
C(13) H(45) 3.525 2_556
C(14) H(6) 3.561 4_455
C(14) H(7) 3.513 4_455
C(14) H(40) 3.474 4_455
C(15) H(32) 3.185 3_556
C(15) H(33) 3.137 3_556
C(15) H(44) 3.538 3_556
C(16) H(43) 3.586 3_556
C(16) H(44) 3.312 3_556
C(17) H(16) 3.143 4_454
C(17) H(17) 3.591 4_454
C(17) H(44) 3.330 3_556
C(18) H(16) 3.414 4_454
C(18) H(19) 3.224 4_454
C(18) H(29) 3.380 4_454
C(18) H(30) 3.384 4_454
C(18) H(44) 3.436 3_556
C(19) H(9) 3.207 1_455
C(19) H(10) 3.414 1_455
C(19) H(30) 3.464 4_454
C(19) H(39) 3.530 4_455
C(19) H(44) 3.506 3_556
C(20) H(4) 3.327 4_455
C(20) H(5) 3.207 4_455
C(20) H(10) 3.416 1_455
C(20) H(43) 3.026 3_556
C(20) H(44) 3.487 3_556
C(21) H(5) 3.453 4_455
C(21) H(7) 3.529 4_455
C(21) H(43) 2.846 3_556
C(21) H(44) 3.388 3_556
C(23) H(25) 3.159 4_555
C(24) H(13) 3.501 2_546
C(24) H(14) 3.527 2_546
C(24) H(25) 3.308 4_555
C(25) H(1) 3.550 2_546
C(25) H(2) 3.524 2_546
C(25) H(14) 2.948 2_546
C(26) H(14) 3.406 2_546
C(26) H(21) 3.575 3_556
C(26) H(22) 3.519 3_556
C(27) H(21) 3.417 3_556
C(27) H(22) 3.328 3_556
C(27) H(43) 3.511 3_556
C(31) H(2) 3.193 2_545
C(31) H(3) 3.570 2_545
C(31) H(9) 3.174 4_454
C(31) H(26) 3.413 4_554
C(32) H(2) 3.568 2_545
C(32) H(13) 3.031 2_545
C(32) H(26) 3.570 4_554
C(33) H(12) 3.411 2_545
C(33) H(13) 3.545 2_545
C(33) H(18) 2.942 4_554
C(33) H(45) 3.589 3_656
C(34) H(18) 3.348 4_554
C(35) H(35) 3.552 3_656
C(36) H(3) 3.132 2_545
C(36) H(33) 3.555 3_556
C(36) H(35) 3.035 3_656
C(37) H(3) 3.349 2_545
C(37) H(21) 3.410 3_556
C(37) H(28) 3.597 3_556
C(37) H(33) 3.142 3_556
C(37) H(34) 3.262 3_656
C(37) H(35) 3.147 3_656
C(37) H(41) 3.425 3_656
C(38) H(17) 3.207 2_546
C(38) H(21) 2.920 3_556
C(38) H(33) 3.555 3_556
C(38) H(34) 3.556 3_656
C(38) H(41) 3.028 3_656
C(39) H(14) 3.210 2_546
C(39) H(17) 3.267 2_546
C(39) H(21) 3.501 3_556
C(39) H(40) 3.260 3_656
C(39) H(41) 2.954 3_656
C(40) H(41) 3.316 3_656
H(1) C(25) 3.550 2_556
H(1) H(2) 2.866 3_666
H(1) H(31) 2.737 2_556
H(1) H(32) 3.338 2_556
H(1) H(38) 2.935 4_555
H(2) C(2) 3.437 3_666
H(2) C(25) 3.524 2_556
H(2) C(31) 3.193 2_555
H(2) C(32) 3.568 2_555
H(2) H(1) 2.866 3_666
H(2) H(2) 3.220 3_666
H(2) H(31) 2.611 2_556
H(2) H(31) 3.159 4_554
H(2) H(32) 3.402 4_554
H(2) H(38) 2.783 2_555
H(2) H(39) 3.489 2_555
H(3) C(31) 3.570 2_555
H(3) C(36) 3.132 2_555
H(3) C(37) 3.349 2_555
H(3) H(32) 3.594 4_554
H(3) H(42) 2.382 2_555
H(3) H(43) 2.842 2_555
H(4) C(20) 3.327 4_554
H(4) H(27) 2.507 4_554
H(4) H(28) 3.226 4_554
H(4) H(43) 3.505 2_555
H(5) C(20) 3.207 4_554
H(5) C(21) 3.453 4_554
H(5) H(20) 3.396 4_554
H(5) H(27) 2.720 4_554
H(5) H(28) 3.188 4_554
H(6) C(14) 3.561 4_554
H(6) H(18) 3.312 4_554
H(6) H(19) 3.241 4_554
H(6) H(20) 3.552 4_554
H(6) H(26) 3.345 1_655
H(7) C(14) 3.513 4_554
H(7) C(21) 3.529 4_554
H(7) H(19) 3.041 4_554
H(7) H(20) 3.274 4_554
H(7) H(26) 3.117 1_655
H(7) H(28) 2.931 4_554
H(8) N(2) 2.880 4_555
H(8) H(37) 3.288 4_555
H(8) H(38) 2.923 4_555
H(9) C(19) 3.207 1_655
H(9) C(31) 3.174 4_555
H(9) H(26) 2.308 1_655
H(9) H(27) 3.377 1_655
H(9) H(38) 2.356 4_555
H(10) N(2) 3.052 4_555
H(10) C(19) 3.414 1_655
H(10) C(20) 3.416 1_655
H(10) H(26) 2.804 1_655
H(10) H(27) 2.818 1_655
H(10) H(38) 3.470 4_555
H(11) N(4) 2.743 4_454
H(12) N(4) 3.347 4_454
H(12) C(11) 3.582 3_566
H(12) C(33) 3.411 2_555
H(12) H(13) 3.128 3_566
H(12) H(40) 2.954 2_555
H(12) H(46) 3.320 4_454
H(13) C(10) 3.147 3_566
H(13) C(11) 3.200 3_566
H(13) C(24) 3.501 2_556
H(13) C(32) 3.031 2_555
H(13) C(33) 3.545 2_555
H(13) H(12) 3.128 3_566
H(13) H(13) 3.170 3_566
H(13) H(30) 3.020 2_556
H(13) H(31) 3.331 2_556
H(13) H(39) 2.280 2_555
H(13) H(40) 3.282 2_555
H(14) C(24) 3.527 2_556
H(14) C(25) 2.948 2_556
H(14) C(26) 3.406 2_556
H(14) C(39) 3.210 2_556
H(14) H(31) 2.756 2_556
H(14) H(32) 3.551 2_556
H(14) H(40) 3.229 4_455
H(14) H(45) 2.244 2_556
H(15) H(23) 3.422 4_555
H(15) H(31) 3.549 2_556
H(15) H(32) 3.246 2_556
H(16) N(2) 3.390 4_555
H(16) C(17) 3.143 4_555
H(16) C(18) 3.414 4_555
H(16) H(23) 3.191 4_555
H(16) H(24) 2.610 4_555
H(16) H(25) 3.150 4_555
H(17) C(17) 3.591 4_555
H(17) C(38) 3.207 2_556
H(17) C(39) 3.267 2_556
H(17) H(21) 3.381 4_555
H(17) H(23) 3.328 4_555
H(17) H(24) 3.406 4_555
H(17) H(44) 2.544 2_556
H(17) H(45) 2.668 2_556
H(18) C(33) 2.942 4_455
H(18) C(34) 3.348 4_455
H(18) H(6) 3.312 4_455
H(18) H(40) 2.586 4_455
H(18) H(41) 3.299 4_455
H(18) H(44) 3.225 2_556
H(18) H(45) 3.153 2_556
H(19) C(6) 3.510 4_455
H(19) C(18) 3.224 4_555
H(19) H(6) 3.241 4_455
H(19) H(7) 3.041 4_455
H(19) H(25) 2.763 4_555
H(19) H(44) 3.491 2_556
H(20) H(5) 3.396 4_455
H(20) H(6) 3.552 4_455
H(20) H(7) 3.274 4_455
H(21) C(26) 3.575 3_556
H(21) C(27) 3.417 3_556
H(21) C(37) 3.410 3_556
H(21) C(38) 2.920 3_556
H(21) C(39) 3.501 3_556
H(21) H(17) 3.381 4_454
H(21) H(32) 3.169 3_556
H(21) H(33) 2.875 3_556
H(21) H(43) 3.541 3_556
H(21) H(44) 2.672 3_556
H(22) C(26) 3.519 3_556
H(22) C(27) 3.328 3_556
H(22) H(32) 2.978 3_556
H(22) H(33) 2.593 3_556
H(23) C(13) 3.506 4_454
H(23) H(15) 3.422 4_454
H(23) H(16) 3.191 4_454
H(23) H(17) 3.328 4_454
H(23) H(32) 2.875 3_556
H(23) H(33) 3.535 3_556
H(24) N(4) 3.085 4_454
H(24) C(13) 3.417 4_454
H(24) H(16) 2.610 4_454
H(24) H(17) 3.406 4_454
H(25) N(3) 3.358 4_454
H(25) N(4) 2.774 4_454
H(25) C(23) 3.159 4_454
H(25) C(24) 3.308 4_454
H(25) H(16) 3.150 4_454
H(25) H(19) 2.763 4_454
H(25) H(29) 2.441 4_454
H(25) H(30) 2.761 4_454
H(26) C(6) 3.593 1_455
H(26) C(7) 2.971 1_455
H(26) C(31) 3.413 4_455
H(26) C(32) 3.570 4_455
H(26) H(6) 3.345 1_455
H(26) H(7) 3.117 1_455
H(26) H(9) 2.308 1_455
H(26) H(10) 2.804 1_455
H(26) H(30) 2.932 4_454
H(26) H(38) 3.047 4_455
H(26) H(39) 3.286 4_455
H(27) N(2) 3.482 4_455
H(27) C(5) 3.306 4_455
H(27) C(6) 3.567 4_455
H(27) C(7) 3.510 1_455
H(27) H(4) 2.507 4_455
H(27) H(5) 2.720 4_455
H(27) H(9) 3.377 1_455
H(27) H(10) 2.818 1_455
H(27) H(43) 3.077 3_556
H(28) C(5) 3.415 4_455
H(28) C(6) 3.511 4_455
H(28) C(37) 3.597 3_556
H(28) H(4) 3.226 4_455
H(28) H(5) 3.188 4_455
H(28) H(7) 2.931 4_455
H(28) H(43) 2.762 3_556
H(29) C(18) 3.380 4_555
H(29) H(25) 2.441 4_555
H(30) C(18) 3.384 4_555
H(30) C(19) 3.464 4_555
H(30) H(13) 3.020 2_546
H(30) H(25) 2.761 4_555
H(30) H(26) 2.932 4_555
H(30) H(38) 3.509 1_556
H(30) H(39) 2.794 1_556
H(31) Ru(1) 3.456 2_546
H(31) C(2) 3.071 2_546
H(31) C(3) 3.019 2_546
H(31) C(3) 3.358 4_455
H(31) C(11) 3.500 2_546
H(31) C(12) 3.229 2_546
H(31) H(1) 2.737 2_546
H(31) H(2) 2.611 2_546
H(31) H(2) 3.159 4_455
H(31) H(13) 3.331 2_546
H(31) H(14) 2.756 2_546
H(31) H(15) 3.549 2_546
H(32) C(15) 3.185 3_556
H(32) H(1) 3.338 2_546
H(32) H(2) 3.402 4_455
H(32) H(3) 3.594 4_455
H(32) H(14) 3.551 2_546
H(32) H(15) 3.246 2_546
H(32) H(21) 3.169 3_556
H(32) H(22) 2.978 3_556
H(32) H(23) 2.875 3_556
H(32) H(37) 3.484 3_556
H(33) C(15) 3.137 3_556
H(33) C(36) 3.555 3_556
H(33) C(37) 3.142 3_556
H(33) C(38) 3.555 3_556
H(33) H(21) 2.875 3_556
H(33) H(22) 2.593 3_556
H(33) H(23) 3.535 3_556
H(33) H(33) 3.215 3_556
H(33) H(43) 3.094 3_556
H(34) C(37) 3.262 3_656
H(34) C(38) 3.556 3_656
H(34) H(43) 3.190 3_656
H(35) C(35) 3.552 3_656
H(35) C(36) 3.035 3_656
H(35) C(37) 3.147 3_656
H(35) H(35) 3.230 3_656
H(35) H(41) 3.544 3_656
H(35) H(42) 3.147 3_656
H(35) H(43) 3.339 3_656
H(37) H(8) 3.288 4_454
H(37) H(32) 3.484 3_556
H(38) C(7) 3.036 4_454
H(38) H(1) 2.935 4_454
H(38) H(2) 2.783 2_545
H(38) H(8) 2.923 4_454
H(38) H(9) 2.356 4_454
H(38) H(10) 3.470 4_454
H(38) H(26) 3.047 4_554
H(38) H(30) 3.509 1_554
H(39) C(11) 3.075 2_545
H(39) C(19) 3.530 4_554
H(39) H(2) 3.489 2_545
H(39) H(13) 2.280 2_545
H(39) H(26) 3.286 4_554
H(39) H(30) 2.794 1_554
H(40) C(8) 3.574 4_554
H(40) C(12) 3.193 4_554
H(40) C(14) 3.474 4_554
H(40) C(39) 3.260 3_656
H(40) H(12) 2.954 2_545
H(40) H(13) 3.282 2_545
H(40) H(14) 3.229 4_554
H(40) H(18) 2.586 4_554
H(40) H(45) 2.828 3_656
H(41) C(37) 3.425 3_656
H(41) C(38) 3.028 3_656
H(41) C(39) 2.954 3_656
H(41) C(40) 3.316 3_656
H(41) H(18) 3.299 4_554
H(41) H(35) 3.544 3_656
H(41) H(44) 3.371 3_656
H(41) H(45) 3.219 3_656
H(42) C(4) 3.323 2_545
H(42) H(3) 2.382 2_545
H(42) H(35) 3.147 3_656
H(43) C(4) 3.448 2_545
H(43) C(16) 3.586 3_556
H(43) C(20) 3.026 3_556
H(43) C(21) 2.846 3_556
H(43) C(27) 3.511 3_556
H(43) H(3) 2.842 2_545
H(43) H(4) 3.505 2_545
H(43) H(21) 3.541 3_556
H(43) H(27) 3.077 3_556
H(43) H(28) 2.762 3_556
H(43) H(33) 3.094 3_556
H(43) H(34) 3.190 3_656
H(43) H(35) 3.339 3_656
H(44) C(13) 3.468 2_546
H(44) C(15) 3.538 3_556
H(44) C(16) 3.312 3_556
H(44) C(17) 3.330 3_556
H(44) C(18) 3.436 3_556
H(44) C(19) 3.506 3_556
H(44) C(20) 3.487 3_556
H(44) C(21) 3.388 3_556
H(44) H(17) 2.544 2_546
H(44) H(18) 3.225 2_546
H(44) H(19) 3.491 2_546
H(44) H(21) 2.672 3_556
H(44) H(41) 3.371 3_656
H(45) C(12) 3.036 2_546
H(45) C(13) 3.525 2_546
H(45) C(33) 3.589 3_656
H(45) H(14) 2.244 2_546
H(45) H(17) 2.668 2_546
H(45) H(18) 3.153 2_546
H(45) H(40) 2.828 3_656
H(45) H(41) 3.219 3_656
H(46) H(12) 3.320 4_555
Ru(1) Mo(1) 4.5215(3) .

loop_
_geom_torsion_atom_site_label_1
_geom_torsion_atom_site_label_2
_geom_torsion_atom_site_label_3
_geom_torsion_atom_site_label_4
_geom_torsion
C(1) Ru(1) C(2) C(3) 119.0(3)
C(2) Ru(1) C(1) P(1) 124.5(3)
C(2) Ru(1) C(1) C(5) -116.0(3)
C(1) Ru(1) C(3) C(2) -36.9(2)
C(1) Ru(1) C(3) C(4) 79.7(2)
C(3) Ru(1) C(1) P(1) 161.3(2)
C(3) Ru(1) C(1) C(2) 36.9(2)
C(3) Ru(1) C(1) C(5) -79.1(2)
C(1) Ru(1) C(4) C(3) -81.4(2)
C(1) Ru(1) C(4) C(5) 37.3(2)
C(4) Ru(1) C(1) P(1) -156.8(2)
C(4) Ru(1) C(1) C(2) 78.7(2)
C(4) Ru(1) C(1) C(5) -37.2(2)
C(1) Ru(1) C(5) C(4) -118.2(3)
C(5) Ru(1) C(1) P(1) -119.6(3)
C(5) Ru(1) C(1) C(2) 116.0(3)
C(1) Ru(1) C(8) P(2) 8.6(2)
C(1) Ru(1) C(8) C(9) -113.50(19)
C(1) Ru(1) C(8) C(12) 130.83(18)
C(8) Ru(1) C(1) P(1) 7.3(2)
C(8) Ru(1) C(1) C(2) -117.2(2)
C(8) Ru(1) C(1) C(5) 126.8(2)
C(1) Ru(1) C(9) C(8) 83.9(2)
C(1) Ru(1) C(9) C(10) -157.0(2)
C(9) Ru(1) C(1) P(1) -33.5(2)
C(9) Ru(1) C(1) C(2) -158.0(2)
C(9) Ru(1) C(1) C(5) 86.0(2)
C(1) Ru(1) C(10) C(9) 46.0(4)
C(1) Ru(1) C(10) C(11) 163.5(2)
C(10) Ru(1) C(1) P(1) -64.2(4)
C(10) Ru(1) C(1) C(2) 171.3(3)
C(10) Ru(1) C(1) C(5) 55.3(3)
C(1) Ru(1) C(11) C(10) -143.2(5)
C(1) Ru(1) C(11) C(12) -24.3(6)
C(11) Ru(1) C(1) P(1) 65.1(6)
C(11) Ru(1) C(1) C(2) -59.4(6)
C(11) Ru(1) C(1) C(5) -175.4(5)
C(1) Ru(1) C(12) C(8) -69.0(2)
C(1) Ru(1) C(12) C(11) 173.07(18)
C(12) Ru(1) C(1) P(1) 45.8(2)
C(12) Ru(1) C(1) C(2) -78.7(2)
C(12) Ru(1) C(1) C(5) 165.4(2)
C(2) Ru(1) C(3) C(4) 116.7(3)
C(3) Ru(1) C(2) C(1) -119.0(3)
C(2) Ru(1) C(4) C(3) -38.4(2)
C(2) Ru(1) C(4) C(5) 80.3(2)
C(4) Ru(1) C(2) C(1) -81.3(2)
C(4) Ru(1) C(2) C(3) 37.6(2)
C(2) Ru(1) C(5) C(1) 38.62(19)
C(2) Ru(1) C(5) C(4) -79.6(2)
C(5) Ru(1) C(2) C(1) -38.4(2)
C(5) Ru(1) C(2) C(3) 80.5(2)
C(2) Ru(1) C(8) P(2) -31.7(2)
C(2) Ru(1) C(8) C(9) -153.81(18)
C(2) Ru(1) C(8) C(12) 90.5(2)
C(8) Ru(1) C(2) C(1) 80.7(2)
C(8) Ru(1) C(2) C(3) -160.3(2)
C(2) Ru(1) C(9) C(8) 54.0(3)
C(2) Ru(1) C(9) C(10) 173.0(3)
C(9) Ru(1) C(2) C(1) 44.6(4)
C(9) Ru(1) C(2) C(3) 163.5(2)
C(2) Ru(1) C(10) C(9) -163.0(7)
C(2) Ru(1) C(10) C(11) -45.6(9)
C(10) Ru(1) C(2) C(1) -158.2(7)
C(10) Ru(1) C(2) C(3) -39.3(9)
C(2) Ru(1) C(11) C(10) 169.0(2)
C(2) Ru(1) C(11) C(12) -72.1(2)
C(11) Ru(1) C(2) C(1) 164.4(2)
C(11) Ru(1) C(2) C(3) -76.6(3)
C(2) Ru(1) C(12) C(8) -110.84(18)
C(2) Ru(1) C(12) C(11) 131.26(19)
C(12) Ru(1) C(2) C(1) 124.5(2)
C(12) Ru(1) C(2) C(3) -116.5(2)
C(3) Ru(1) C(4) C(5) 118.6(3)
C(4) Ru(1) C(3) C(2) -116.7(3)
C(3) Ru(1) C(5) C(1) 81.6(2)
C(3) Ru(1) C(5) C(4) -36.6(2)
C(5) Ru(1) C(3) C(2) -79.5(2)
C(5) Ru(1) C(3) C(4) 37.2(2)
C(3) Ru(1) C(8) P(2) -61.5(3)
C(3) Ru(1) C(8) C(9) 176.4(2)
C(3) Ru(1) C(8) C(12) 60.8(3)
C(8) Ru(1) C(3) C(2) 43.1(4)
C(8) Ru(1) C(3) C(4) 159.8(2)
C(3) Ru(1) C(9) C(8) -173.7(5)
C(3) Ru(1) C(9) C(10) -54.6(6)
C(9) Ru(1) C(3) C(2) -146.3(5)
C(9) Ru(1) C(3) C(4) -29.6(6)
C(3) Ru(1) C(10) C(9) 164.7(2)
C(3) Ru(1) C(10) C(11) -77.8(3)
C(10) Ru(1) C(3) C(2) 170.4(2)
C(10) Ru(1) C(3) C(4) -72.9(2)
C(3) Ru(1) C(11) C(10) 126.8(2)
C(3) Ru(1) C(11) C(12) -114.2(2)
C(11) Ru(1) C(3) C(2) 128.6(2)
C(11) Ru(1) C(3) C(4) -114.7(2)
C(3) Ru(1) C(12) C(8) -153.42(18)
C(3) Ru(1) C(12) C(11) 88.7(2)
C(12) Ru(1) C(3) C(2) 85.4(2)
C(12) Ru(1) C(3) C(4) -157.9(2)
C(4) Ru(1) C(5) C(1) 118.2(3)
C(5) Ru(1) C(4) C(3) -118.6(3)
C(4) Ru(1) C(8) P(2) 70.0(5)
C(4) Ru(1) C(8) C(9) -52.1(5)
C(4) Ru(1) C(8) C(12) -167.8(4)
C(8) Ru(1) C(4) C(3) -148.9(4)
C(8) Ru(1) C(4) C(5) -30.3(5)
C(4) Ru(1) C(9) C(8) 163.15(19)
C(4) Ru(1) C(9) C(10) -77.8(2)
C(9) Ru(1) C(4) C(3) 171.2(2)
C(9) Ru(1) C(4) C(5) -70.2(2)
C(4) Ru(1) C(10) C(9) 125.2(2)
C(4) Ru(1) C(10) C(11) -117.4(2)
C(10) Ru(1) C(4) C(3) 129.8(2)
C(10) Ru(1) C(4) C(5) -111.6(2)
C(4) Ru(1) C(11) C(10) 84.1(2)
C(4) Ru(1) C(11) C(12) -157.0(2)
C(11) Ru(1) C(4) C(3) 88.0(2)
C(11) Ru(1) C(4) C(5) -153.3(2)
C(4) Ru(1) C(12) C(8) 171.4(3)
C(4) Ru(1) C(12) C(11) 53.5(4)
C(12) Ru(1) C(4) C(3) 50.7(4)
C(12) Ru(1) C(4) C(5) 169.4(2)
C(5) Ru(1) C(8) P(2) 47.0(2)
C(5) Ru(1) C(8) C(9) -75.1(2)
C(5) Ru(1) C(8) C(12) 169.20(18)
C(8) Ru(1) C(5) C(1) -72.0(2)
C(8) Ru(1) C(5) C(4) 169.8(2)
C(5) Ru(1) C(9) C(8) 124.91(19)
C(5) Ru(1) C(9) C(10) -116.0(2)
C(9) Ru(1) C(5) C(1) -111.9(2)
C(9) Ru(1) C(5) C(4) 129.9(2)
C(5) Ru(1) C(10) C(9) 82.7(2)
C(5) Ru(1) C(10) C(11) -159.8(2)
C(10) Ru(1) C(5) C(1) -152.75(19)
C(10) Ru(1) C(5) C(4) 89.0(2)
C(5) Ru(1) C(11) C(10) 43.5(4)
C(5) Ru(1) C(11) C(12) 162.5(2)
C(11) Ru(1) C(5) C(1) 177.6(2)
C(11) Ru(1) C(5) C(4) 59.3(4)
C(5) Ru(1) C(12) C(8) -33.6(5)
C(5) Ru(1) C(12) C(11) -151.5(4)
C(12) Ru(1) C(5) C(1) -46.0(5)
C(12) Ru(1) C(5) C(4) -164.2(4)
C(8) Ru(1) C(9) C(10) 119.1(3)
C(9) Ru(1) C(8) P(2) 122.1(2)
C(9) Ru(1) C(8) C(12) -115.7(2)
C(8) Ru(1) C(10) C(9) -36.9(2)
C(8) Ru(1) C(10) C(11) 80.5(2)
C(10) Ru(1) C(8) P(2) 158.8(2)
C(10) Ru(1) C(8) C(9) 36.74(19)
C(10) Ru(1) C(8) C(12) -78.93(19)
C(8) Ru(1) C(11) C(10) -80.8(2)
C(8) Ru(1) C(11) C(12) 38.14(18)
C(11) Ru(1) C(8) P(2) -159.2(2)
C(11) Ru(1) C(8) C(9) 78.7(2)
C(11) Ru(1) C(8) C(12) -37.01(18)
C(8) Ru(1) C(12) C(11) -117.9(2)
C(12) Ru(1) C(8) P(2) -122.2(2)
C(12) Ru(1) C(8) C(9) 115.7(2)
C(9) Ru(1) C(10) C(11) 117.5(3)
C(10) Ru(1) C(9) C(8) -119.1(3)
C(9) Ru(1) C(11) C(10) -37.9(2)
C(9) Ru(1) C(11) C(12) 81.1(2)
C(11) Ru(1) C(9) C(8) -81.7(2)
C(11) Ru(1) C(9) C(10) 37.4(2)
C(9) Ru(1) C(12) C(8) 38.54(17)
C(9) Ru(1) C(12) C(11) -79.4(2)
C(12) Ru(1) C(9) C(8) -39.23(18)
C(12) Ru(1) C(9) C(10) 79.9(2)
C(10) Ru(1) C(11) C(12) 119.0(3)
C(11) Ru(1) C(10) C(9) -117.5(3)
C(10) Ru(1) C(12) C(8) 81.29(19)
C(10) Ru(1) C(12) C(11) -36.62(19)
C(12) Ru(1) C(10) C(9) -80.6(2)
C(12) Ru(1) C(10) C(11) 36.9(2)
C(11) Ru(1) C(12) C(8) 117.9(2)
C(12) Ru(1) C(11) C(10) -119.0(3)
P(1) Mo(1) P(2) C(8) 65.79(13)
P(1) Mo(1) P(2) C(13) -52.27(11)
P(1) Mo(1) P(2) C(14) -167.89(12)
P(2) Mo(1) P(1) C(1) -45.32(13)
P(2) Mo(1) P(1) C(6) -161.27(11)
P(2) Mo(1) P(1) C(7) 78.50(13)
P(1) Mo(1) P(3) C(15) 54.8(2)
P(1) Mo(1) P(3) C(16) -57.0(2)
P(1) Mo(1) P(3) C(22) 178.89(19)
P(3) Mo(1) P(1) C(1) 47.6(2)
P(3) Mo(1) P(1) C(6) -68.4(2)
P(3) Mo(1) P(1) C(7) 171.38(18)
P(1) Mo(1) P(4) C(28) 57.69(13)
P(1) Mo(1) P(4) C(29) -64.76(13)
P(1) Mo(1) P(4) C(35) 170.29(12)
P(4) Mo(1) P(1) C(1) 147.94(13)
P(4) Mo(1) P(1) C(6) 31.99(11)
P(4) Mo(1) P(1) C(7) -88.23(13)
P(1) Mo(1) N(1) N(2) 35(3)
N(1) Mo(1) P(1) C(1) 53.49(15)
N(1) Mo(1) P(1) C(6) -62.46(13)
N(1) Mo(1) P(1) C(7) 177.32(15)
P(1) Mo(1) N(3) N(4) -15(8)
N(3) Mo(1) P(1) C(1) -128.81(15)
N(3) Mo(1) P(1) C(6) 115.24(13)
N(3) Mo(1) P(1) C(7) -4.98(15)
P(2) Mo(1) P(3) C(15) 147.28(10)
P(2) Mo(1) P(3) C(16) 35.56(12)
P(2) Mo(1) P(3) C(22) -88.59(12)
P(3) Mo(1) P(2) C(8) -103.70(13)
P(3) Mo(1) P(2) C(13) 138.25(11)
P(3) Mo(1) P(2) C(14) 22.62(12)
P(2) Mo(1) P(4) C(28) -21.8(2)
P(2) Mo(1) P(4) C(29) -144.25(17)
P(2) Mo(1) P(4) C(35) 90.80(18)
P(4) Mo(1) P(2) C(8) 145.38(17)
P(4) Mo(1) P(2) C(13) 27.3(2)
P(4) Mo(1) P(2) C(14) -88.30(18)
P(2) Mo(1) N(1) N(2) 122(3)
N(1) Mo(1) P(2) C(8) -16.73(15)
N(1) Mo(1) P(2) C(13) -134.78(14)
N(1) Mo(1) P(2) C(14) 109.59(14)
P(2) Mo(1) N(3) N(4) -103(8)
N(3) Mo(1) P(2) C(8) 158.72(15)
N(3) Mo(1) P(2) C(13) 40.66(14)
N(3) Mo(1) P(2) C(14) -74.96(14)
P(3) Mo(1) P(4) C(28) -132.66(13)
P(3) Mo(1) P(4) C(29) 104.88(13)
P(3) Mo(1) P(4) C(35) -20.07(12)
P(4) Mo(1) P(3) C(15) -45.32(10)
P(4) Mo(1) P(3) C(16) -157.04(12)
P(4) Mo(1) P(3) C(22) 78.81(12)
P(3) Mo(1) N(1) N(2) -146(3)
N(1) Mo(1) P(3) C(15) 48.85(12)
N(1) Mo(1) P(3) C(16) -62.87(14)
N(1) Mo(1) P(3) C(22) 172.98(14)
P(3) Mo(1) N(3) N(4) 166(8)
N(3) Mo(1) P(3) C(15) -128.91(12)
N(3) Mo(1) P(3) C(16) 119.36(14)
N(3) Mo(1) P(3) C(22) -4.78(14)
P(4) Mo(1) N(1) N(2) -53(3)
N(1) Mo(1) P(4) C(28) 140.47(15)
N(1) Mo(1) P(4) C(29) 18.01(15)
N(1) Mo(1) P(4) C(35) -106.94(14)
P(4) Mo(1) N(3) N(4) 74(8)
N(3) Mo(1) P(4) C(28) -35.14(15)
N(3) Mo(1) P(4) C(29) -157.60(15)
N(3) Mo(1) P(4) C(35) 77.45(14)
N(1) Mo(1) N(3) N(4) 13(9)
N(3) Mo(1) N(1) N(2) 8(4)
Mo(1) P(1) C(1) Ru(1) 19.8(2)
Mo(1) P(1) C(1) C(2) 115.2(3)
Mo(1) P(1) C(1) C(5) -71.9(3)
C(6) P(1) C(1) Ru(1) 148.0(2)
C(6) P(1) C(1) C(2) -116.6(3)
C(6) P(1) C(1) C(5) 56.3(3)
C(7) P(1) C(1) Ru(1) -112.0(2)
C(7) P(1) C(1) C(2) -16.6(4)
C(7) P(1) C(1) C(5) 156.3(3)
Mo(1) P(2) C(8) Ru(1) -53.12(18)
Mo(1) P(2) C(8) C(9) 33.5(3)
Mo(1) P(2) C(8) C(12) -139.8(3)
C(13) P(2) C(8) Ru(1) 71.11(19)
C(13) P(2) C(8) C(9) 157.7(3)
C(13) P(2) C(8) C(12) -15.6(3)
C(14) P(2) C(8) Ru(1) 170.52(16)
C(14) P(2) C(8) C(9) -102.9(3)
C(14) P(2) C(8) C(12) 83.8(3)
Mo(1) P(3) C(16) C(17) 52.6(2)
Mo(1) P(3) C(16) C(21) -127.1(2)
Mo(1) P(3) C(22) C(23) 33.1(3)
Mo(1) P(3) C(22) C(27) -148.6(2)
C(15) P(3) C(16) C(17) -68.7(2)
C(15) P(3) C(16) C(21) 111.6(2)
C(15) P(3) C(22) C(23) 162.2(2)
C(15) P(3) C(22) C(27) -19.5(3)
C(16) P(3) C(22) C(23) -98.9(2)
C(16) P(3) C(22) C(27) 79.4(3)
C(22) P(3) C(16) C(17) -172.9(2)
C(22) P(3) C(16) C(21) 7.3(2)
Mo(1) P(4) C(29) C(30) -47.7(2)
Mo(1) P(4) C(29) C(34) 133.6(2)
Mo(1) P(4) C(35) C(36) 125.8(2)
Mo(1) P(4) C(35) C(40) -54.4(2)
C(28) P(4) C(29) C(30) -175.1(2)
C(28) P(4) C(29) C(34) 6.2(3)
C(28) P(4) C(35) C(36) -112.6(2)
C(28) P(4) C(35) C(40) 67.2(2)
C(29) P(4) C(35) C(36) -8.6(3)
C(29) P(4) C(35) C(40) 171.1(2)
C(35) P(4) C(29) C(30) 86.9(2)
C(35) P(4) C(29) C(34) -91.7(2)
Ru(1) C(1) C(2) C(3) -60.8(3)
Ru(1) C(1) C(5) C(4) 61.8(3)
P(1) C(1) C(2) Ru(1) -124.2(3)
P(1) C(1) C(2) C(3) 175.1(3)
P(1) C(1) C(5) Ru(1) 123.6(3)
P(1) C(1) C(5) C(4) -174.6(3)
C(2) C(1) C(5) Ru(1) -62.2(2)
C(2) C(1) C(5) C(4) -0.3(4)
C(5) C(1) C(2) Ru(1) 61.9(2)
C(5) C(1) C(2) C(3) 1.1(4)
Ru(1) C(2) C(3) C(4) -62.3(3)
C(1) C(2) C(3) Ru(1) 60.9(2)
C(1) C(2) C(3) C(4) -1.5(5)
Ru(1) C(3) C(4) C(5) -61.1(3)
C(2) C(3) C(4) Ru(1) 62.3(3)
C(2) C(3) C(4) C(5) 1.3(5)
Ru(1) C(4) C(5) C(1) -62.0(3)
C(3) C(4) C(5) Ru(1) 61.5(3)
C(3) C(4) C(5) C(1) -0.6(5)
Ru(1) C(8) C(9) C(10) -61.8(2)
Ru(1) C(8) C(12) C(11) 61.8(2)
P(2) C(8) C(9) Ru(1) -111.9(3)
P(2) C(8) C(9) C(10) -173.7(3)
P(2) C(8) C(12) Ru(1) 111.9(3)
P(2) C(8) C(12) C(11) 173.7(3)
C(9) C(8) C(12) Ru(1) -62.5(2)
C(9) C(8) C(12) C(11) -0.7(4)
C(12) C(8) C(9) Ru(1) 62.5(2)
C(12) C(8) C(9) C(10) 0.7(4)
Ru(1) C(9) C(10) C(11) -61.6(2)
C(8) C(9) C(10) Ru(1) 61.0(2)
C(8) C(9) C(10) C(11) -0.5(4)
Ru(1) C(10) C(11) C(12) -60.7(2)
C(9) C(10) C(11) Ru(1) 60.8(2)
C(9) C(10) C(11) C(12) 0.1(3)
Ru(1) C(11) C(12) C(8) -60.8(2)
C(10) C(11) C(12) Ru(1) 61.2(3)
C(10) C(11) C(12) C(8) 0.4(4)
P(3) C(16) C(17) C(18) -179.8(2)
P(3) C(16) C(21) C(20) 179.93(19)
C(17) C(16) C(21) C(20) 0.2(4)
C(21) C(16) C(17) C(18) -0.1(3)
C(16) C(17) C(18) C(19) -0.3(4)
C(17) C(18) C(19) C(20) 0.6(4)
C(18) C(19) C(20) C(21) -0.4(4)
C(19) C(20) C(21) C(16) -0.0(4)
P(3) C(22) C(23) C(24) 178.3(2)
P(3) C(22) C(27) C(26) -178.7(2)
C(23) C(22) C(27) C(26) -0.4(5)
C(27) C(22) C(23) C(24) -0.1(4)
C(22) C(23) C(24) C(25) 0.6(5)
C(23) C(24) C(25) C(26) -0.7(6)
C(24) C(25) C(26) C(27) 0.3(6)
C(25) C(26) C(27) C(22) 0.3(5)
P(4) C(29) C(30) C(31) 179.8(2)
P(4) C(29) C(34) C(33) -179.8(2)
C(30) C(29) C(34) C(33) 1.5(4)
C(34) C(29) C(30) C(31) -1.4(4)
C(29) C(30) C(31) C(32) -0.3(5)
C(30) C(31) C(32) C(33) 2.0(5)
C(31) C(32) C(33) C(34) -1.9(6)
C(32) C(33) C(34) C(29) 0.1(4)
P(4) C(35) C(36) C(37) 179.5(2)
P(4) C(35) C(40) C(39) -179.2(2)
C(36) C(35) C(40) C(39) 0.5(4)
C(40) C(35) C(36) C(37) -0.2(4)
C(35) C(36) C(37) C(38) -0.3(4)
C(36) C(37) C(38) C(39) 0.5(5)
C(37) C(38) C(39) C(40) -0.2(4)
C(38) C(39) C(40) C(35) -0.3(5)
